data_2225293
loop_
_publ_author_name
'Hijikata, Daichi'
'Nakaema, Kosuke'
'Watanabe, Shoji'
'Okamoto, Akiko'
'Yonezawa, Noriyuki'

_publ_section_title
;
 Methyl 4-(2,7-dimethoxy-1-naphthoyl)benzoate
;
_journal_coeditor_code IS2518
_journal_issue 3
_journal_name_full 'Acta Crystallographica Section E'
_journal_page_first o554
_journal_paper_doi 10.1107/S160053681000382X
_journal_volume 66
_journal_year 2010
_chemical_formula_iupac 'C21 H18 O5'
_chemical_formula_moiety 'C21 H18 O5'
_chemical_formula_sum 'C21 H18 O5'
_chemical_formula_weight 350.35
_chemical_melting_point_gt 427.6
_chemical_melting_point_lt 430.1
_chemical_name_systematic
;
Methyl 4-(2,7-dimethoxy-1-naphthoyl)benzoate
;
_space_group_IT_number 2
_symmetry_cell_setting triclinic
_symmetry_space_group_name_Hall '-P 1'
_symmetry_space_group_name_H-M 'P -1'
_atom_sites_solution_hydrogens difmap
_atom_sites_solution_primary direct
_atom_sites_solution_secondary difmap
_cell_angle_alpha 97.525(2)
_cell_angle_beta 97.919(2)
_cell_angle_gamma 106.630(2)
_cell_formula_units_Z 2
_cell_length_a 7.7714(2)
_cell_length_b 9.5195(3)
_cell_length_c 12.2737(4)
_cell_measurement_reflns_used 10631
_cell_measurement_temperature 193
_cell_measurement_theta_max 68.2
_cell_measurement_theta_min 3.7
_cell_volume 847.73(5)
_computing_cell_refinement '<i>PROCESS-AUTO</i> (Rigaku, 1998)'
_computing_data_collection '<i>PROCESS-AUTO</i> (Rigaku, 1998)'
_computing_data_reduction '<i>CrystalStructure</i> (Rigaku/MSC, 2004)'
_computing_molecular_graphics '<i>ORTEPIII</i> (Burnett & Johnson, 1996)'
_computing_publication_material '<i>SHELXL97</i> (Sheldrick, 2008)'
_computing_structure_refinement '<i>SHELXL97</i> (Sheldrick, 2008)'
_computing_structure_solution '<i>SIR2004</i> (Burla <i>et al.</i>,  2005)'
_diffrn_ambient_temperature 193
_diffrn_detector_area_resol_mean 10.00
_diffrn_measured_fraction_theta_full 0.985
_diffrn_measured_fraction_theta_max 0.985
_diffrn_measurement_device_type 'Rigaku R-AXIS RAPID'
_diffrn_measurement_method \w
_diffrn_radiation_monochromator graphite
_diffrn_radiation_source 'rotating anode'
_diffrn_radiation_type CuK\a
_diffrn_radiation_wavelength 1.54187
_diffrn_reflns_av_R_equivalents 0.0293
_diffrn_reflns_av_sigmaI/netI 0.0189
_diffrn_reflns_limit_h_max 9
_diffrn_reflns_limit_h_min -9
_diffrn_reflns_limit_k_max 11
_diffrn_reflns_limit_k_min -11
_diffrn_reflns_limit_l_max 14
_diffrn_reflns_limit_l_min -14
_diffrn_reflns_number 15482
_diffrn_reflns_theta_full 68.24
_diffrn_reflns_theta_max 68.24
_diffrn_reflns_theta_min 3.70
_exptl_absorpt_coefficient_mu 0.807
_exptl_absorpt_correction_T_max 0.960
_exptl_absorpt_correction_T_min 0.816
_exptl_absorpt_correction_type numerical
_exptl_absorpt_process_details
;
(<i>NUMABS</i>; Higashi, 1999)
;
_exptl_crystal_colour yellow
_exptl_crystal_density_diffrn 1.373
_exptl_crystal_density_method 'not measured'
_exptl_crystal_description block
_exptl_crystal_F_000 368
_exptl_crystal_size_max 0.40
_exptl_crystal_size_mid 0.20
_exptl_crystal_size_min 0.05
_refine_diff_density_max 0.238
_refine_diff_density_min -0.203
_refine_ls_extinction_coef 0.0056(9)
_refine_ls_extinction_expression Fc^*^=kFc[1+0.001xFc^2^\l^3^/sin(2\q)]^-1/4^
_refine_ls_extinction_method '<i>SHELXL97</i> (Sheldrick, 2008)'
_refine_ls_goodness_of_fit_ref 1.077
_refine_ls_hydrogen_treatment constr
_refine_ls_matrix_type full
_refine_ls_number_parameters 239
_refine_ls_number_reflns 3066
_refine_ls_number_restraints 0
_refine_ls_restrained_S_all 1.077
_refine_ls_R_factor_all 0.0433
_refine_ls_R_factor_gt 0.0370
_refine_ls_shift/su_max 0.000
_refine_ls_shift/su_mean 0.000
_refine_ls_structure_factor_coef Fsqd
_refine_ls_weighting_details 'calc w=1/[\s^2^(Fo^2^)+(0.0674P)^2^+0.1365P] where P=(Fo^2^+2Fc^2^)/3'
_refine_ls_weighting_scheme calc
_refine_ls_wR_factor_gt 0.1098
_refine_ls_wR_factor_ref 0.1167
_reflns_number_gt 2571
_reflns_number_total 3066
_reflns_threshold_expression I>2sigma(I)
_cod_data_source_file is2518.cif
_cod_data_source_block I
_cod_database_code 2225293
_cod_database_fobs_code 2225293

loop_
_symmetry_equiv_pos_site_id
_symmetry_equiv_pos_as_xyz
1 +X,+Y,+Z
2 -X,-Y,-Z

loop_
_atom_site_type_symbol
_atom_site_label
_atom_site_fract_x
_atom_site_fract_y
_atom_site_fract_z
_atom_site_U_iso_or_equiv
_atom_site_adp_type
_atom_site_calc_flag
_atom_site_refinement_flags
_atom_site_occupancy
_atom_site_disorder_assembly
_atom_site_disorder_group
O O1 1.18952(13) 0.98013(12) 0.33288(8) 0.0454(3) Uani d . 1 . .
O O2 0.76893(17) 0.46407(13) 0.65183(9) 0.0570(3) Uani d . 1 . .
O O3 0.59054(13) 0.32936(11) 0.49174(8) 0.0423(3) Uani d . 1 . .
O O4 0.76938(14) 1.00486(13) 0.26247(8) 0.0470(3) Uani d . 1 . .
O O5 1.29922(14) 0.59184(12) 0.00036(9) 0.0479(3) Uani d . 1 . .
C C1 0.94439(17) 0.87694(14) 0.17801(11) 0.0320(3) Uani d . 1 . .
C C2 0.80587(18) 0.93926(15) 0.16515(12) 0.0363(3) Uani d . 1 . .
C C3 0.7095(2) 0.93512(17) 0.05840(12) 0.0420(4) Uani d . 1 . .
H H3 0.6144 0.9794 0.0502 0.050 Uiso calc R 1 . .
C C4 0.7548(2) 0.86624(17) -0.03362(12) 0.0431(4) Uani d . 1 . .
H H4 0.6898 0.8635 -0.1058 0.052 Uiso calc R 1 . .
C C5 0.89479(18) 0.79937(15) -0.02438(11) 0.0351(3) Uani d . 1 . .
C C6 0.9413(2) 0.72579(16) -0.11830(12) 0.0426(4) Uani d . 1 . .
H H6 0.8780 0.7228 -0.1910 0.051 Uiso calc R 1 . .
C C7 1.0735(2) 0.65969(16) -0.10717(12) 0.0439(4) Uani d . 1 . .
H H7 1.1012 0.6098 -0.1715 0.053 Uiso calc R 1 . .
C C8 1.17077(19) 0.66469(15) 0.00021(12) 0.0375(3) Uani d . 1 . .
C C9 1.13305(18) 0.73542(15) 0.09430(11) 0.0342(3) Uani d . 1 . .
H H9 1.1997 0.7383 0.1659 0.041 Uiso calc R 1 . .
C C10 0.99256(17) 0.80497(14) 0.08386(11) 0.0326(3) Uani d . 1 . .
C C11 1.04313(18) 0.88600(15) 0.29455(11) 0.0334(3) Uani d . 1 . .
C C12 0.95508(17) 0.77299(15) 0.36010(11) 0.0328(3) Uani d . 1 . .
C C13 1.00721(19) 0.79937(16) 0.47627(11) 0.0370(3) Uani d . 1 . .
H H13 1.0970 0.8899 0.5134 0.044 Uiso calc R 1 . .
C C14 0.92869(19) 0.69435(16) 0.53730(11) 0.0391(3) Uani d . 1 . .
H H14 0.9634 0.7133 0.6164 0.047 Uiso calc R 1 . .
C C15 0.79879(18) 0.56076(16) 0.48323(11) 0.0352(3) Uani d . 1 . .
C C16 0.74621(19) 0.53386(16) 0.36727(11) 0.0370(3) Uani d . 1 . .
H H16 0.6573 0.4429 0.3301 0.044 Uiso calc R 1 . .
C C17 0.82356(18) 0.63965(15) 0.30640(11) 0.0358(3) Uani d . 1 . .
H H17 0.7869 0.6214 0.2274 0.043 Uiso calc R 1 . .
C C18 0.6225(2) 1.0673(2) 0.25460(15) 0.0519(4) Uani d . 1 . .
H H18A 0.6111 1.1086 0.3297 0.062 Uiso calc R 1 . .
H H18B 0.5085 0.9895 0.2185 0.062 Uiso calc R 1 . .
H H18C 0.6472 1.1467 0.2101 0.062 Uiso calc R 1 . .
C C19 1.4033(2) 0.59325(18) 0.10659(13) 0.0460(4) Uani d . 1 . .
H H19A 1.4865 0.5344 0.0961 0.055 Uiso calc R 1 . .
H H19B 1.3203 0.5502 0.1553 0.055 Uiso calc R 1 . .
H H19C 1.4742 0.6961 0.1411 0.055 Uiso calc R 1 . .
C C20 0.72025(19) 0.44915(16) 0.55271(11) 0.0381(3) Uani d . 1 . .
C C21 0.5110(2) 0.21403(17) 0.55273(13) 0.0466(4) Uani d . 1 . .
H H21A 0.4122 0.1347 0.5020 0.056 Uiso calc R 1 . .
H H21B 0.4621 0.2568 0.6138 0.056 Uiso calc R 1 . .
H H21C 0.6051 0.1726 0.5835 0.056 Uiso calc R 1 . .

loop_
_atom_site_aniso_label
_atom_site_aniso_U_11
_atom_site_aniso_U_22
_atom_site_aniso_U_33
_atom_site_aniso_U_12
_atom_site_aniso_U_13
_atom_site_aniso_U_23
O1 0.0398(6) 0.0492(6) 0.0360(5) 0.0012(5) 0.0004(4) 0.0041(5)
O2 0.0752(8) 0.0539(7) 0.0302(6) 0.0028(6) 0.0075(5) 0.0079(5)
O3 0.0465(6) 0.0410(6) 0.0352(5) 0.0071(4) 0.0065(4) 0.0075(4)
O4 0.0489(6) 0.0594(7) 0.0394(6) 0.0285(5) 0.0095(5) 0.0043(5)
O5 0.0547(6) 0.0520(6) 0.0406(6) 0.0230(5) 0.0140(5) 0.0008(5)
C1 0.0331(7) 0.0312(7) 0.0297(7) 0.0068(5) 0.0052(5) 0.0061(5)
C2 0.0357(7) 0.0351(7) 0.0363(7) 0.0084(6) 0.0066(6) 0.0063(6)
C3 0.0391(8) 0.0460(8) 0.0414(8) 0.0157(6) 0.0006(6) 0.0116(7)
C4 0.0450(8) 0.0437(8) 0.0349(7) 0.0074(6) -0.0021(6) 0.0113(6)
C5 0.0393(7) 0.0317(7) 0.0285(7) 0.0033(6) 0.0031(5) 0.0059(5)
C6 0.0530(9) 0.0391(8) 0.0283(7) 0.0047(7) 0.0041(6) 0.0054(6)
C7 0.0572(9) 0.0394(8) 0.0313(7) 0.0098(7) 0.0117(6) 0.0017(6)
C8 0.0407(7) 0.0325(7) 0.0374(7) 0.0077(6) 0.0112(6) 0.0035(6)
C9 0.0383(7) 0.0328(7) 0.0292(7) 0.0077(6) 0.0065(5) 0.0048(5)
C10 0.0355(7) 0.0289(7) 0.0290(7) 0.0030(5) 0.0055(5) 0.0058(5)
C11 0.0361(7) 0.0349(7) 0.0290(7) 0.0130(6) 0.0059(5) 0.0006(5)
C12 0.0338(7) 0.0366(7) 0.0287(7) 0.0139(6) 0.0047(5) 0.0028(5)
C13 0.0401(7) 0.0375(7) 0.0290(7) 0.0096(6) 0.0020(5) 0.0005(6)
C14 0.0452(8) 0.0445(8) 0.0251(6) 0.0127(6) 0.0039(5) 0.0027(6)
C15 0.0388(7) 0.0392(8) 0.0304(7) 0.0164(6) 0.0073(5) 0.0057(6)
C16 0.0414(7) 0.0345(7) 0.0317(7) 0.0099(6) 0.0024(6) 0.0023(6)
C17 0.0414(7) 0.0387(8) 0.0254(6) 0.0129(6) 0.0020(5) 0.0027(6)
C18 0.0459(9) 0.0587(10) 0.0587(10) 0.0274(8) 0.0132(7) 0.0078(8)
C19 0.0449(8) 0.0487(9) 0.0463(9) 0.0180(7) 0.0103(6) 0.0051(7)
C20 0.0428(8) 0.0407(8) 0.0310(7) 0.0140(6) 0.0078(6) 0.0041(6)
C21 0.0498(9) 0.0439(9) 0.0462(9) 0.0121(7) 0.0118(7) 0.0109(7)

loop_
_atom_type_symbol
_atom_type_description
_atom_type_scat_dispersion_real
_atom_type_scat_dispersion_imag
_atom_type_scat_source
C C 0.0181 0.0091 'International Tables Vol C Tables 4.2.6.8 and 6.1.1.4'
H H 0.0000 0.0000 'International Tables Vol C Tables 4.2.6.8 and 6.1.1.4'
O O 0.0492 0.0322 'International Tables Vol C Tables 4.2.6.8 and 6.1.1.4'

loop_
_geom_angle_atom_site_label_1
_geom_angle_atom_site_label_2
_geom_angle_atom_site_label_3
_geom_angle_site_symmetry_1
_geom_angle_site_symmetry_3
_geom_angle
_geom_angle_publ_flag
C20 O3 C21 . . 115.70(11) ?
C2 O4 C18 . . 118.25(12) ?
C8 O5 C19 . . 117.18(11) ?
C2 C1 C10 . . 120.65(12) ?
C2 C1 C11 . . 118.48(12) ?
C10 C1 C11 . . 120.86(12) ?
C1 C2 O4 . . 115.70(12) ?
C1 C2 C3 . . 121.08(14) ?
O4 C2 C3 . . 123.22(13) ?
C4 C3 C2 . . 118.99(14) ?
C4 C3 H3 . . 120.5 ?
C2 C3 H3 . . 120.5 ?
C3 C4 C5 . . 121.91(13) ?
C3 C4 H4 . . 119.0 ?
C5 C4 H4 . . 119.0 ?
C4 C5 C6 . . 122.64(13) ?
C4 C5 C10 . . 118.76(13) ?
C6 C5 C10 . . 118.61(13) ?
C7 C6 C5 . . 121.56(13) ?
C7 C6 H6 . . 119.2 ?
C5 C6 H6 . . 119.2 ?
C6 C7 C8 . . 120.04(14) ?
C6 C7 H7 . . 120.0 ?
C8 C7 H7 . . 120.0 ?
O5 C8 C9 . . 124.51(13) ?
O5 C8 C7 . . 114.37(12) ?
C9 C8 C7 . . 121.10(14) ?
C8 C9 C10 . . 119.48(13) ?
C8 C9 H9 . . 120.3 ?
C10 C9 H9 . . 120.3 ?
C1 C10 C5 . . 118.60(13) ?
C1 C10 C9 . . 122.18(12) ?
C5 C10 C9 . . 119.20(12) ?
O1 C11 C12 . . 121.49(12) ?
O1 C11 C1 . . 121.30(12) ?
C12 C11 C1 . . 117.20(11) ?
C17 C12 C13 . . 119.41(12) ?
C17 C12 C11 . . 120.72(11) ?
C13 C12 C11 . . 119.85(12) ?
C14 C13 C12 . . 120.21(13) ?
C14 C13 H13 . . 119.9 ?
C12 C13 H13 . . 119.9 ?
C13 C14 C15 . . 120.17(12) ?
C13 C14 H14 . . 119.9 ?
C15 C14 H14 . . 119.9 ?
C14 C15 C16 . . 119.85(13) ?
C14 C15 C20 . . 118.23(12) ?
C16 C15 C20 . . 121.91(12) ?
C17 C16 C15 . . 119.91(13) ?
C17 C16 H16 . . 120.0 ?
C15 C16 H16 . . 120.0 ?
C16 C17 C12 . . 120.43(12) ?
C16 C17 H17 . . 119.8 ?
C12 C17 H17 . . 119.8 ?
O4 C18 H18A . . 109.5 ?
O4 C18 H18B . . 109.5 ?
H18A C18 H18B . . 109.5 ?
O4 C18 H18C . . 109.5 ?
H18A C18 H18C . . 109.5 ?
H18B C18 H18C . . 109.5 ?
O5 C19 H19A . . 109.5 ?
O5 C19 H19B . . 109.5 ?
H19A C19 H19B . . 109.5 ?
O5 C19 H19C . . 109.5 ?
H19A C19 H19C . . 109.5 ?
H19B C19 H19C . . 109.5 ?
O2 C20 O3 . . 123.51(13) ?
O2 C20 C15 . . 124.10(13) ?
O3 C20 C15 . . 112.39(11) ?
O3 C21 H21A . . 109.5 ?
O3 C21 H21B . . 109.5 ?
H21A C21 H21B . . 109.5 ?
O3 C21 H21C . . 109.5 ?
H21A C21 H21C . . 109.5 ?
H21B C21 H21C . . 109.5 ?

loop_
_geom_bond_atom_site_label_1
_geom_bond_atom_site_label_2
_geom_bond_site_symmetry_2
_geom_bond_distance
_geom_bond_publ_flag
O1 C11 . 1.2154(16) ?
O2 C20 . 1.2002(17) ?
O3 C20 . 1.3368(17) ?
O3 C21 . 1.4499(17) ?
O4 C2 . 1.3772(17) ?
O4 C18 . 1.4277(18) ?
O5 C8 . 1.3687(17) ?
O5 C19 . 1.4327(18) ?
C1 C2 . 1.3708(19) ?
C1 C10 . 1.4154(19) ?
C1 C11 . 1.5065(18) ?
C2 C3 . 1.407(2) ?
C3 C4 . 1.370(2) ?
C3 H3 . 0.9500 ?
C4 C5 . 1.408(2) ?
C4 H4 . 0.9500 ?
C5 C6 . 1.413(2) ?
C5 C10 . 1.4231(18) ?
C6 C7 . 1.351(2) ?
C6 H6 . 0.9500 ?
C7 C8 . 1.414(2) ?
C7 H7 . 0.9500 ?
C8 C9 . 1.3695(19) ?
C9 C10 . 1.4298(19) ?
C9 H9 . 0.9500 ?
C11 C12 . 1.4933(18) ?
C12 C17 . 1.3939(19) ?
C12 C13 . 1.3960(18) ?
C13 C14 . 1.381(2) ?
C13 H13 . 0.9500 ?
C14 C15 . 1.391(2) ?
C14 H14 . 0.9500 ?
C15 C16 . 1.3937(19) ?
C15 C20 . 1.496(2) ?
C16 C17 . 1.3813(19) ?
C16 H16 . 0.9500 ?
C17 H17 . 0.9500 ?
C18 H18A . 0.9800 ?
C18 H18B . 0.9800 ?
C18 H18C . 0.9800 ?
C19 H19A . 0.9800 ?
C19 H19B . 0.9800 ?
C19 H19C . 0.9800 ?
C21 H21A . 0.9800 ?
C21 H21B . 0.9800 ?
C21 H21C . 0.9800 ?

loop_
_geom_hbond_atom_site_label_D
_geom_hbond_atom_site_label_H
_geom_hbond_atom_site_label_A
_geom_hbond_site_symmetry_A
_geom_hbond_distance_DH
_geom_hbond_distance_HA
_geom_hbond_distance_DA
_geom_hbond_angle_DHA
_geom_hbond_publ_flag
C19 H19B O2 2_766 0.98 2.57 3.461(2) 152 y
C21 H21A O1 1_445 0.98 2.49 3.4446(19) 163 y

loop_
_geom_torsion_atom_site_label_1
_geom_torsion_atom_site_label_2
_geom_torsion_atom_site_label_3
_geom_torsion_atom_site_label_4
_geom_torsion_site_symmetry_1
_geom_torsion_site_symmetry_2
_geom_torsion_site_symmetry_3
_geom_torsion_site_symmetry_4
_geom_torsion
_geom_torsion_publ_flag
C10 C1 C2 O4 . . . . 179.30(11) ?
C11 C1 C2 O4 . . . . -0.32(18) ?
C10 C1 C2 C3 . . . . -0.8(2) ?
C11 C1 C2 C3 . . . . 179.60(12) ?
C18 O4 C2 C1 . . . . -177.96(12) ?
C18 O4 C2 C3 . . . . 2.1(2) ?
C1 C2 C3 C4 . . . . 0.6(2) ?
O4 C2 C3 C4 . . . . -179.50(13) ?
C2 C3 C4 C5 . . . . 0.1(2) ?
C3 C4 C5 C6 . . . . 178.96(13) ?
C3 C4 C5 C10 . . . . -0.5(2) ?
C4 C5 C6 C7 . . . . -178.55(13) ?
C10 C5 C6 C7 . . . . 0.9(2) ?
C5 C6 C7 C8 . . . . -0.8(2) ?
C19 O5 C8 C9 . . . . -1.44(19) ?
C19 O5 C8 C7 . . . . 179.73(12) ?
C6 C7 C8 O5 . . . . 179.11(12) ?
C6 C7 C8 C9 . . . . 0.2(2) ?
O5 C8 C9 C10 . . . . -178.55(11) ?
C7 C8 C9 C10 . . . . 0.2(2) ?
C2 C1 C10 C5 . . . . 0.31(19) ?
C11 C1 C10 C5 . . . . 179.92(11) ?
C2 C1 C10 C9 . . . . -178.35(12) ?
C11 C1 C10 C9 . . . . 1.26(19) ?
C4 C5 C10 C1 . . . . 0.33(18) ?
C6 C5 C10 C1 . . . . -179.18(11) ?
C4 C5 C10 C9 . . . . 179.04(11) ?
C6 C5 C10 C9 . . . . -0.47(18) ?
C8 C9 C10 C1 . . . . 178.58(11) ?
C8 C9 C10 C5 . . . . -0.08(18) ?
C2 C1 C11 O1 . . . . -98.98(16) ?
C10 C1 C11 O1 . . . . 81.40(17) ?
C2 C1 C11 C12 . . . . 82.03(15) ?
C10 C1 C11 C12 . . . . -97.59(14) ?
O1 C11 C12 C17 . . . . -158.78(14) ?
C1 C11 C12 C17 . . . . 20.22(18) ?
O1 C11 C12 C13 . . . . 19.9(2) ?
C1 C11 C12 C13 . . . . -161.07(12) ?
C17 C12 C13 C14 . . . . -0.2(2) ?
C11 C12 C13 C14 . . . . -178.91(12) ?
C12 C13 C14 C15 . . . . 0.8(2) ?
C13 C14 C15 C16 . . . . -0.8(2) ?
C13 C14 C15 C20 . . . . 178.81(13) ?
C14 C15 C16 C17 . . . . 0.2(2) ?
C20 C15 C16 C17 . . . . -179.44(13) ?
C15 C16 C17 C12 . . . . 0.5(2) ?
C13 C12 C17 C16 . . . . -0.5(2) ?
C11 C12 C17 C16 . . . . 178.25(12) ?
C21 O3 C20 O2 . . . . -0.9(2) ?
C21 O3 C20 C15 . . . . 178.40(12) ?
C14 C15 C20 O2 . . . . -4.0(2) ?
C16 C15 C20 O2 . . . . 175.62(15) ?
C14 C15 C20 O3 . . . . 176.73(12) ?
C16 C15 C20 O3 . . . . -3.64(19) ?

loop_
_cod_related_entry_id
_cod_related_entry_database
_cod_related_entry_code
1 ChemSpider 24744419
